data_4061483
loop_
_publ_author_name
'Cole, Sarah C.'
'Coles, Martyn P.'
'Hitchcock, Peter B.'

_publ_section_title
;
Boroxide Complexes of the group 4 Metals: A 'Non-Innocent'
Ligand in Olefin Polymerisation
;
_journal_issue 13
_journal_name_full Organometallics
_journal_page_first 3279
_journal_page_last 3289
_journal_paper_doi 10.1021/om050202+
_journal_volume 24
_journal_year 2005
_chemical_formula_moiety 'C61 H73 B3 O3 Ti, C5 H12'
_chemical_formula_sum 'C66 H85 B3 O3 Ti'
_chemical_formula_weight 1006.67
_chemical_name_common '[B(CH2Ph){OB(mes)2}3].pentane'
_space_group_IT_number 2
_space_group_name_Hall '-P 1'
_space_group_name_H-M_alt 'P -1'
_symmetry_cell_setting triclinic
_symmetry_Int_Tables_number 2
_symmetry_space_group_name_Hall '-P 1'
_symmetry_space_group_name_H-M 'P -1'
_cell_angle_alpha 93.847(2)
_cell_angle_beta 95.609(2)
_cell_angle_gamma 118.391(2)
_cell_formula_units_Z 2
_cell_length_a 14.0992(7)
_cell_length_b 14.5950(7)
_cell_length_c 17.1898(9)
_cell_measurement_temperature 173(2)
_cell_volume 3070.8(3)
_diffrn_ambient_temperature 173(2)
_exptl_crystal_density_diffrn 1.089
_cod_database_code 4061483

loop_
_symmetry_equiv_pos_as_xyz
'x, y, z'
'-x, -y, -z'

loop_
_atom_site_label
_atom_site_type_symbol
_atom_site_fract_x
_atom_site_fract_y
_atom_site_fract_z
_atom_site_U_iso_or_equiv
_atom_site_adp_type
_atom_site_occupancy
_atom_site_symmetry_multiplicity
_atom_site_calc_flag
_atom_site_refinement_flags
_atom_site_disorder_assembly
_atom_site_disorder_group
Ti Ti -0.07263(4) -0.31239(4) 0.29244(3) 0.03218(15) Uani 1 1 d . . .
B1 B 0.0234(3) -0.0775(3) 0.26275(19) 0.0375(8) Uani 1 1 d . . .
B2 B -0.2231(3) -0.4209(2) 0.4186(2) 0.0354(7) Uani 1 1 d . . .
B3 B -0.2092(3) -0.4186(3) 0.12700(19) 0.0363(7) Uani 1 1 d . . .
O1 O -0.02139(15) -0.17448(14) 0.28806(11) 0.0396(5) Uani 1 1 d . . .
O2 O -0.14468(15) -0.36254(14) 0.37344(11) 0.0384(5) Uani 1 1 d . . .
O3 O -0.14342(15) -0.38658(14) 0.19826(11) 0.0387(5) Uani 1 1 d . . .
C1 C 0.1471(2) -0.0302(2) 0.25061(18) 0.0400(7) Uani 1 1 d . . .
C2 C 0.2289(2) 0.0546(2) 0.3034(2) 0.0473(8) Uani 1 1 d . . .
C3 C 0.3382(3) 0.0900(3) 0.2959(2) 0.0599(9) Uani 1 1 d . . .
H3 H 0.393 0.1472 0.332 0.072 Uiso 1 1 calc R . .
C4 C 0.3693(3) 0.0445(3) 0.2379(2) 0.0605(10) Uani 1 1 d . . .
C5 C 0.2885(3) -0.0384(3) 0.1862(2) 0.0537(9) Uani 1 1 d . . .
H5 H 0.3087 -0.0699 0.1455 0.064 Uiso 1 1 calc R . .
C6 C 0.1788(2) -0.0773(2) 0.19145(19) 0.0442(7) Uani 1 1 d . . .
C7 C 0.1999(3) 0.1057(3) 0.3693(2) 0.0655(10) Uani 1 1 d . . .
H7A H 0.1448 0.1238 0.3479 0.098 Uiso 1 1 calc R . .
H7B H 0.2653 0.1697 0.3948 0.098 Uiso 1 1 calc R . .
H7C H 0.1708 0.0569 0.4081 0.098 Uiso 1 1 calc R . .
C8 C 0.4886(3) 0.0851(3) 0.2301(3) 0.0911(15) Uani 1 1 d . . .
H8A H 0.4993 0.0264 0.2108 0.137 Uiso 1 1 calc R . .
H8B H 0.5332 0.1179 0.2817 0.137 Uiso 1 1 calc R . .
H8C H 0.5101 0.137 0.1929 0.137 Uiso 1 1 calc R . .
C9 C 0.0958(3) -0.1682(3) 0.1311(2) 0.0572(9) Uani 1 1 d . . .
H9A H 0.1053 -0.1481 0.078 0.086 Uiso 1 1 calc R . .
H9B H 0.022 -0.1857 0.1408 0.086 Uiso 1 1 calc R . .
H9C H 0.1063 -0.2294 0.1356 0.086 Uiso 1 1 calc R . .
C10 C -0.0464(2) -0.0199(2) 0.25204(16) 0.0351(6) Uani 1 1 d . . .
C11 C -0.0454(2) 0.0325(2) 0.18581(17) 0.0394(7) Uani 1 1 d . . .
C12 C -0.1050(2) 0.0856(2) 0.17859(18) 0.0456(8) Uani 1 1 d . . .
H12 H -0.1025 0.1208 0.1337 0.055 Uiso 1 1 calc R . .
C13 C -0.1677(3) 0.0889(2) 0.23458(19) 0.0479(8) Uani 1 1 d . . .
C14 C -0.1699(3) 0.0365(2) 0.29954(19) 0.0479(8) Uani 1 1 d . . .
H14 H -0.2125 0.0376 0.3388 0.057 Uiso 1 1 calc R . .
C15 C -0.1116(2) -0.0177(2) 0.30871(17) 0.0384(7) Uani 1 1 d . . .
C16 C 0.0162(3) 0.0304(3) 0.1188(2) 0.0600(9) Uani 1 1 d . . .
H16A H 0.0074 0.0721 0.0792 0.09 Uiso 1 1 calc R . .
H16B H -0.0127 -0.0423 0.0947 0.09 Uiso 1 1 calc R . .
H16C H 0.0937 0.0601 0.1393 0.09 Uiso 1 1 calc R . .
C17 C -0.2292(3) 0.1494(3) 0.2272(2) 0.0777(12) Uani 1 1 d . . .
H17A H -0.1786 0.2245 0.2423 0.116 Uiso 1 1 calc R . .
H17B H -0.2853 0.1255 0.2619 0.116 Uiso 1 1 calc R . .
H17C H -0.2639 0.1375 0.1725 0.116 Uiso 1 1 calc R . .
C18 C -0.1188(3) -0.0704(2) 0.38247(18) 0.0467(8) Uani 1 1 d . . .
H18A H -0.147 -0.0414 0.4215 0.07 Uiso 1 1 calc R . .
H18B H -0.0461 -0.0577 0.4043 0.07 Uiso 1 1 calc R . .
H18C H -0.1679 -0.1461 0.3694 0.07 Uiso 1 1 calc R . .
C19 C -0.1876(2) -0.4134(2) 0.50878(16) 0.0344(6) Uani 1 1 d . . .
C20 C -0.1100(2) -0.3165(2) 0.55350(17) 0.0384(7) Uani 1 1 d . . .
C21 C -0.0783(3) -0.3110(2) 0.63376(17) 0.0460(8) Uani 1 1 d . . .
H21 H -0.0282 -0.2446 0.6629 0.055 Uiso 1 1 calc R . .
C22 C -0.1177(3) -0.3998(3) 0.67233(18) 0.0489(8) Uani 1 1 d . . .
C23 C -0.1941(3) -0.4947(3) 0.62867(18) 0.0463(8) Uani 1 1 d . . .
H23 H -0.2222 -0.5563 0.6541 0.056 Uiso 1 1 calc R . .
C24 C -0.2311(2) -0.5030(2) 0.54918(17) 0.0383(7) Uani 1 1 d . . .
C25 C -0.0617(3) -0.2141(2) 0.51858(18) 0.0456(7) Uani 1 1 d . . .
H25A H -0.0242 -0.1553 0.5611 0.068 Uiso 1 1 calc R . .
H25B H -0.1201 -0.2079 0.4877 0.068 Uiso 1 1 calc R . .
H25C H -0.0096 -0.2129 0.4843 0.068 Uiso 1 1 calc R . .
C26 C -0.0787(4) -0.3915(3) 0.7583(2) 0.0736(11) Uani 1 1 d . . .
H26A H -0.1313 -0.4527 0.7803 0.11 Uiso 1 1 calc R . .
H26B H -0.0717 -0.3273 0.7863 0.11 Uiso 1 1 calc R . .
H26C H -0.0077 -0.389 0.7645 0.11 Uiso 1 1 calc R . .
C27 C -0.3169(3) -0.6097(2) 0.50843(19) 0.0487(8) Uani 1 1 d . . .
H27A H -0.3283 -0.6625 0.5441 0.073 Uiso 1 1 calc R . .
H27B H -0.2928 -0.6271 0.4608 0.073 Uiso 1 1 calc R . .
H27C H -0.3854 -0.6087 0.494 0.073 Uiso 1 1 calc R . .
C28 C -0.3425(2) -0.4888(2) 0.37183(17) 0.0367(7) Uani 1 1 d . . .
C29 C -0.4227(2) -0.4620(2) 0.38741(18) 0.0442(7) Uani 1 1 d . . .
C30 C -0.5264(3) -0.5174(3) 0.3445(2) 0.0575(9) Uani 1 1 d . . .
H30 H -0.5797 -0.4979 0.3549 0.069 Uiso 1 1 calc R . .
C31 C -0.5543(3) -0.6004(3) 0.2869(2) 0.0601(9) Uani 1 1 d . . .
C32 C -0.4747(3) -0.6266(3) 0.2722(2) 0.0534(8) Uani 1 1 d . . .
H32 H -0.4928 -0.6836 0.2329 0.064 Uiso 1 1 calc R . .
C33 C -0.3693(2) -0.5723(2) 0.31310(18) 0.0414(7) Uani 1 1 d . . .
C34 C -0.3962(3) -0.3715(3) 0.4500(2) 0.0624(10) Uani 1 1 d . . .
H34A H -0.4597 -0.3606 0.4502 0.094 Uiso 1 1 calc R . .
H34B H -0.3342 -0.3075 0.4383 0.094 Uiso 1 1 calc R . .
H34C H -0.3778 -0.388 0.5018 0.094 Uiso 1 1 calc R . .
C35 C -0.6676(3) -0.6598(4) 0.2388(3) 0.0905(14) Uani 1 1 d . . .
H35A H -0.6721 -0.6209 0.1956 0.136 Uiso 1 1 calc R . .
H35B H -0.722 -0.667 0.2728 0.136 Uiso 1 1 calc R . .
H35C H -0.6815 -0.7296 0.2172 0.136 Uiso 1 1 calc R . .
C36 C -0.2877(3) -0.6076(2) 0.2950(2) 0.0501(8) Uani 1 1 d . . .
H36A H -0.2165 -0.5597 0.3261 0.075 Uiso 1 1 calc R . .
H36B H -0.2813 -0.6069 0.2387 0.075 Uiso 1 1 calc R . .
H36C H -0.3126 -0.6789 0.3083 0.075 Uiso 1 1 calc R . .
C37 C -0.2353(2) -0.3345(2) 0.09070(17) 0.0377(7) Uani 1 1 d . . .
C38 C -0.2809(2) -0.2837(2) 0.13338(17) 0.0397(7) Uani 1 1 d . . .
C39 C -0.2968(2) -0.2054(2) 0.10186(19) 0.0475(8) Uani 1 1 d . . .
H39 H -0.3273 -0.1712 0.1313 0.057 Uiso 1 1 calc R . .
C40 C -0.2695(3) -0.1764(2) 0.0291(2) 0.0502(8) Uani 1 1 d . . .
C41 C -0.2263(3) -0.2277(2) -0.01345(19) 0.0505(8) Uani 1 1 d . . .
H41 H -0.2084 -0.2091 -0.064 0.061 Uiso 1 1 calc R . .
C42 C -0.2084(2) -0.3055(2) 0.01566(17) 0.0430(7) Uani 1 1 d . . .
C43 C -0.3164(3) -0.3125(3) 0.21186(19) 0.0541(9) Uani 1 1 d . . .
H43A H -0.2588 -0.2638 0.2541 0.081 Uiso 1 1 calc R . .
H43B H -0.3306 -0.3843 0.2167 0.081 Uiso 1 1 calc R . .
H43C H -0.3831 -0.3083 0.216 0.081 Uiso 1 1 calc R . .
C44 C -0.2848(3) -0.0891(3) -0.0036(2) 0.0721(11) Uani 1 1 d . . .
H44A H -0.2133 -0.0277 -0.0038 0.108 Uiso 1 1 calc R . .
H44B H -0.3269 -0.0697 0.0296 0.108 Uiso 1 1 calc R . .
H44C H -0.324 -0.1136 -0.0575 0.108 Uiso 1 1 calc R . .
C45 C -0.1576(3) -0.3555(3) -0.0335(2) 0.0631(10) Uani 1 1 d . . .
H45A H -0.144 -0.3244 -0.0828 0.095 Uiso 1 1 calc R . .
H45B H -0.2073 -0.4312 -0.0454 0.095 Uiso 1 1 calc R . .
H45C H -0.0886 -0.3431 -0.0041 0.095 Uiso 1 1 calc R . .
C46 C -0.2501(3) -0.5341(2) 0.08854(16) 0.0417(7) Uani 1 1 d . . .
C47 C -0.1770(3) -0.5743(2) 0.08296(17) 0.0470(8) Uani 1 1 d . . .
C48 C -0.2172(4) -0.6804(3) 0.05652(19) 0.0591(10) Uani 1 1 d . . .
H48 H -0.1673 -0.7063 0.0521 0.071 Uiso 1 1 calc R . .
C49 C -0.3270(4) -0.7484(3) 0.0367(2) 0.0648(10) Uani 1 1 d . . .
C50 C -0.3979(3) -0.7089(2) 0.0407(2) 0.0617(10) Uani 1 1 d . . .
H50 H -0.4739 -0.7552 0.0263 0.074 Uiso 1 1 calc R . .
C51 C -0.3620(3) -0.6028(2) 0.06530(18) 0.0491(8) Uani 1 1 d . . .
C52 C -0.0553(3) -0.5044(3) 0.1028(2) 0.0600(9) Uani 1 1 d . . .
H52A H -0.0351 -0.4863 0.1601 0.09 Uiso 1 1 calc R . .
H52B H -0.0335 -0.4401 0.0781 0.09 Uiso 1 1 calc R . .
H52C H -0.0182 -0.5415 0.0831 0.09 Uiso 1 1 calc R . .
C53 C -0.3710(4) -0.8652(3) 0.0097(3) 0.0982(16) Uani 1 1 d . . .
H53A H -0.31 -0.8789 0.0052 0.147 Uiso 1 1 calc R . .
H53B H -0.4171 -0.8849 -0.0416 0.147 Uiso 1 1 calc R . .
H53C H -0.4143 -0.9066 0.0483 0.147 Uiso 1 1 calc R . .
C54 C -0.4455(3) -0.5663(3) 0.0669(2) 0.0654(10) Uani 1 1 d . . .
H54A H -0.4451 -0.5411 0.1213 0.098 Uiso 1 1 calc R . .
H54B H -0.518 -0.6249 0.046 0.098 Uiso 1 1 calc R . .
H54C H -0.4278 -0.5092 0.0344 0.098 Uiso 1 1 calc R . .
C55 C 0.0614(2) -0.3367(2) 0.31110(18) 0.0450(7) Uani 1 1 d . . .
H55A H 0.0363 -0.4126 0.3107 0.054 Uiso 1 1 calc R . .
H55B H 0.1059 -0.312 0.2681 0.054 Uiso 1 1 calc R . .
C56 C 0.1287(3) -0.2787(3) 0.38814(19) 0.0466(8) Uani 1 1 d . . .
C57 C 0.1044(3) -0.3214(3) 0.4580(2) 0.0585(9) Uani 1 1 d . . .
H57 H 0.045 -0.3901 0.4567 0.07 Uiso 1 1 calc R . .
C58 C 0.1663(4) -0.2645(4) 0.5303(2) 0.0765(13) Uani 1 1 d . . .
H58 H 0.1485 -0.2942 0.5778 0.092 Uiso 1 1 calc R . .
C59 C 0.2532(4) -0.1654(4) 0.5323(3) 0.0823(13) Uani 1 1 d . . .
H59 H 0.2964 -0.1269 0.5811 0.099 Uiso 1 1 calc R . .
C60 C 0.2773(4) -0.1225(4) 0.4636(3) 0.0814(12) Uani 1 1 d . . .
H60 H 0.3371 -0.0539 0.4653 0.098 Uiso 1 1 calc R . .
C61 C 0.2166(3) -0.1771(3) 0.3925(2) 0.0639(10) Uani 1 1 d . . .
H61 H 0.2343 -0.1456 0.3456 0.077 Uiso 1 1 calc R . .
C62 C 0.5389(5) -0.1296(5) 0.3896(5) 0.149(3) Uani 1 1 d . A 1
H62A H 0.6131 -0.1156 0.4078 0.223 Uiso 1 1 calc R A 1
H62B H 0.4913 -0.166 0.4279 0.223 Uiso 1 1 calc R A 1
H62C H 0.5391 -0.0631 0.3843 0.223 Uiso 1 1 calc R A 1
C63 C 0.5001(12) -0.1932(11) 0.3158(6) 0.231(5) Uani 1 1 d . A 1
H63A H 0.5588 -0.1535 0.2847 0.277 Uiso 1 1 calc R A 1
H63B H 0.5091 -0.2544 0.3274 0.277 Uiso 1 1 calc R A 1
C64 C 0.4248(8) -0.2306(7) 0.2691(7) 0.190(4) Uani 1 1 d . A 1
H64A H 0.4155 -0.17 0.256 0.227 Uiso 1 1 calc R A 1
H64B H 0.365 -0.2704 0.2994 0.227 Uiso 1 1 calc R A 1
C65 C 0.3891(8) -0.3009(13) 0.1895(5) 0.256(8) Uani 1 1 d . A 1
H65A H 0.4353 -0.2604 0.1511 0.307 Uiso 1 1 calc R A 1
H65B H 0.4017 -0.3613 0.1961 0.307 Uiso 1 1 calc R A 1
C66 C 0.2882(8) -0.3359(6) 0.1610(5) 0.173(3) Uani 1 1 d . A 1
H66A H 0.271 -0.3796 0.1104 0.259 Uiso 1 1 calc R A 1
H66B H 0.2752 -0.2767 0.1533 0.259 Uiso 1 1 calc R A 1
H66C H 0.2416 -0.3781 0.1979 0.259 Uiso 1 1 calc R A 1

loop_
_atom_site_aniso_label
_atom_site_aniso_U_11
_atom_site_aniso_U_22
_atom_site_aniso_U_33
_atom_site_aniso_U_23
_atom_site_aniso_U_13
_atom_site_aniso_U_12
Ti 0.0344(3) 0.0306(3) 0.0308(3) 0.0032(2) 0.0063(2) 0.0150(2)
B1 0.042(2) 0.0351(18) 0.0298(18) -0.0012(14) 0.0055(15) 0.0150(16)
B2 0.0394(19) 0.0326(17) 0.043(2) 0.0098(15) 0.0116(16) 0.0224(16)
B3 0.0376(19) 0.0372(18) 0.0308(19) 0.0030(14) 0.0076(15) 0.0154(16)
O1 0.0416(12) 0.0314(10) 0.0443(12) 0.0074(9) 0.0129(9) 0.0151(10)
O2 0.0380(11) 0.0398(11) 0.0338(11) 0.0084(9) 0.0077(9) 0.0151(10)
O3 0.0457(12) 0.0387(11) 0.0319(11) -0.0007(9) -0.0002(9) 0.0226(10)
C1 0.0400(17) 0.0343(16) 0.0471(19) 0.0093(14) 0.0113(14) 0.0179(15)
C2 0.0374(18) 0.0350(17) 0.063(2) 0.0052(15) 0.0101(16) 0.0121(15)
C3 0.0405(19) 0.0404(18) 0.087(3) 0.0036(18) 0.0054(18) 0.0118(16)
C4 0.041(2) 0.046(2) 0.101(3) 0.022(2) 0.027(2) 0.0220(18)
C5 0.054(2) 0.0451(19) 0.073(2) 0.0183(18) 0.0311(19) 0.0269(18)
C6 0.0450(18) 0.0366(16) 0.053(2) 0.0132(15) 0.0189(15) 0.0188(15)
C7 0.054(2) 0.055(2) 0.072(3) -0.0170(19) 0.0045(19) 0.0180(19)
C8 0.042(2) 0.066(3) 0.164(5) 0.018(3) 0.033(3) 0.023(2)
C9 0.064(2) 0.056(2) 0.052(2) 0.0035(17) 0.0230(18) 0.0278(19)
C10 0.0329(15) 0.0283(14) 0.0371(17) 0.0018(12) 0.0064(13) 0.0093(13)
C11 0.0352(16) 0.0374(16) 0.0392(18) 0.0055(13) 0.0082(13) 0.0120(14)
C12 0.0439(18) 0.0453(18) 0.0437(19) 0.0126(15) 0.0056(15) 0.0178(16)
C13 0.0466(19) 0.0509(19) 0.051(2) 0.0093(16) 0.0038(16) 0.0275(17)
C14 0.0466(19) 0.0547(19) 0.049(2) 0.0084(16) 0.0165(16) 0.0281(17)
C15 0.0382(17) 0.0316(15) 0.0417(18) 0.0051(13) 0.0080(14) 0.0135(14)
C16 0.066(2) 0.075(2) 0.052(2) 0.0283(19) 0.0265(18) 0.039(2)
C17 0.080(3) 0.104(3) 0.085(3) 0.038(3) 0.023(2) 0.068(3)
C18 0.057(2) 0.0473(18) 0.0443(19) 0.0111(15) 0.0198(16) 0.0290(17)
C19 0.0345(16) 0.0383(16) 0.0378(17) 0.0081(13) 0.0086(13) 0.0226(14)
C20 0.0434(17) 0.0420(17) 0.0392(18) 0.0084(14) 0.0102(14) 0.0270(16)
C21 0.058(2) 0.0489(18) 0.0352(18) 0.0029(14) 0.0048(15) 0.0301(17)
C22 0.063(2) 0.059(2) 0.0379(19) 0.0135(16) 0.0119(16) 0.0381(19)
C23 0.058(2) 0.052(2) 0.0434(19) 0.0214(16) 0.0164(16) 0.0338(18)
C24 0.0382(17) 0.0413(17) 0.0430(18) 0.0124(14) 0.0128(14) 0.0232(15)
C25 0.056(2) 0.0391(17) 0.0371(18) 0.0016(14) 0.0036(15) 0.0205(16)
C26 0.107(3) 0.080(3) 0.040(2) 0.0161(19) 0.004(2) 0.050(3)
C27 0.0469(19) 0.0467(19) 0.053(2) 0.0214(16) 0.0122(16) 0.0204(17)
C28 0.0352(16) 0.0402(16) 0.0363(17) 0.0165(13) 0.0084(13) 0.0177(14)
C29 0.0392(18) 0.0543(19) 0.0452(19) 0.0199(15) 0.0115(15) 0.0249(16)
C30 0.046(2) 0.077(3) 0.061(2) 0.022(2) 0.0112(18) 0.037(2)
C31 0.040(2) 0.070(2) 0.061(2) 0.021(2) -0.0039(17) 0.0196(19)
C32 0.047(2) 0.0473(19) 0.053(2) 0.0090(16) -0.0010(16) 0.0142(17)
C33 0.0407(18) 0.0351(16) 0.0427(18) 0.0104(14) 0.0035(14) 0.0137(15)
C34 0.064(2) 0.081(3) 0.066(2) 0.012(2) 0.0201(19) 0.052(2)
C35 0.050(2) 0.104(3) 0.096(4) 0.014(3) -0.017(2) 0.025(2)
C36 0.051(2) 0.0371(17) 0.059(2) 0.0035(15) 0.0065(16) 0.0190(16)
C37 0.0379(16) 0.0326(15) 0.0372(17) 0.0039(13) 0.0010(13) 0.0137(14)
C38 0.0382(17) 0.0363(16) 0.0420(18) 0.0054(13) 0.0021(14) 0.0166(14)
C39 0.0453(19) 0.0394(17) 0.057(2) 0.0055(15) 0.0003(16) 0.0214(16)
C40 0.0463(19) 0.0347(17) 0.060(2) 0.0149(16) -0.0037(16) 0.0130(16)
C41 0.051(2) 0.0426(18) 0.043(2) 0.0128(15) -0.0019(16) 0.0113(17)
C42 0.0440(18) 0.0402(17) 0.0360(18) 0.0063(14) 0.0007(14) 0.0142(15)
C43 0.062(2) 0.064(2) 0.051(2) 0.0117(17) 0.0135(17) 0.041(2)
C44 0.074(3) 0.049(2) 0.088(3) 0.026(2) -0.006(2) 0.027(2)
C45 0.086(3) 0.066(2) 0.042(2) 0.0108(17) 0.0186(19) 0.039(2)
C46 0.058(2) 0.0385(16) 0.0277(16) 0.0069(13) 0.0033(14) 0.0231(17)
C47 0.074(2) 0.0452(18) 0.0286(17) 0.0034(14) 0.0057(15) 0.0346(18)
C48 0.100(3) 0.052(2) 0.039(2) 0.0042(16) 0.010(2) 0.048(2)
C49 0.109(3) 0.0386(19) 0.044(2) 0.0035(16) 0.011(2) 0.034(2)
C50 0.077(3) 0.0351(18) 0.047(2) 0.0026(15) 0.0031(18) 0.0076(19)
C51 0.061(2) 0.0359(17) 0.0393(19) 0.0063(14) -0.0009(16) 0.0156(17)
C52 0.069(2) 0.071(2) 0.055(2) -0.0023(18) 0.0018(18) 0.048(2)
C53 0.164(5) 0.038(2) 0.077(3) -0.002(2) 0.029(3) 0.036(3)
C54 0.050(2) 0.052(2) 0.078(3) 0.0094(19) -0.0029(19) 0.0136(18)
C55 0.0465(19) 0.0527(19) 0.0410(19) -0.0025(15) 0.0035(15) 0.0299(17)
C56 0.0457(19) 0.059(2) 0.047(2) 0.0003(16) 0.0035(15) 0.0366(18)
C57 0.058(2) 0.083(3) 0.049(2) 0.0089(19) 0.0054(18) 0.047(2)
C58 0.084(3) 0.135(4) 0.045(2) 0.006(2) 0.005(2) 0.081(3)
C59 0.080(3) 0.110(4) 0.065(3) -0.029(3) -0.018(2) 0.062(3)
C60 0.078(3) 0.076(3) 0.081(3) -0.017(3) -0.016(3) 0.038(3)
C61 0.059(2) 0.063(2) 0.066(3) -0.0028(19) -0.0078(19) 0.032(2)
C62 0.125(5) 0.088(4) 0.175(7) -0.026(4) 0.035(5) 0.009(4)
C63 0.302(16) 0.301(15) 0.104(7) -0.020(8) -0.003(8) 0.169(13)
C64 0.188(9) 0.146(7) 0.182(11) -0.050(7) -0.049(7) 0.062(6)
C65 0.137(7) 0.54(2) 0.122(7) 0.130(11) 0.029(6) 0.181(11)
C66 0.247(10) 0.155(6) 0.142(7) 0.067(5) 0.101(7) 0.099(7)

loop_
_geom_bond_atom_site_label_1
_geom_bond_atom_site_label_2
_geom_bond_distance
_geom_bond_site_symmetry_2
_geom_bond_publ_flag
Ti O3 1.7918(19) . ?
Ti O2 1.7923(18) . ?
Ti O1 1.7965(18) . ?
Ti C55 2.081(3) . ?
B1 O1 1.371(4) . ?
B1 C10 1.575(4) . ?
B1 C1 1.584(4) . ?
B2 O2 1.383(4) . ?
B2 C19 1.561(4) . ?
B2 C28 1.582(4) . ?
B3 O3 1.367(4) . ?
B3 C46 1.568(4) . ?
B3 C37 1.588(4) . ?
C1 C2 1.404(4) . ?
C1 C6 1.412(4) . ?
C2 C3 1.397(4) . ?
C2 C7 1.509(4) . ?
C3 C4 1.379(5) . ?
C4 C5 1.377(5) . ?
C4 C8 1.517(4) . ?
C5 C6 1.386(4) . ?
C6 C9 1.519(5) . ?
C10 C11 1.411(4) . ?
C10 C15 1.412(4) . ?
C11 C12 1.390(4) . ?
C11 C16 1.516(4) . ?
C12 C13 1.382(4) . ?
C13 C14 1.390(4) . ?
C13 C17 1.507(4) . ?
C14 C15 1.391(4) . ?
C15 C18 1.514(4) . ?
C19 C20 1.416(4) . ?
C19 C24 1.419(4) . ?
C20 C21 1.393(4) . ?
C20 C25 1.513(4) . ?
C21 C22 1.389(4) . ?
C22 C23 1.388(5) . ?
C22 C26 1.502(4) . ?
C23 C24 1.390(4) . ?
C24 C27 1.508(4) . ?
C28 C33 1.403(4) . ?
C28 C29 1.404(4) . ?
C29 C30 1.386(4) . ?
C29 C34 1.517(5) . ?
C30 C31 1.382(5) . ?
C31 C32 1.386(5) . ?
C31 C35 1.521(5) . ?
C32 C33 1.390(4) . ?
C33 C36 1.516(4) . ?
C37 C38 1.405(4) . ?
C37 C42 1.415(4) . ?
C38 C39 1.397(4) . ?
C38 C43 1.502(4) . ?
C39 C40 1.379(4) . ?
C40 C41 1.383(4) . ?
C40 C44 1.524(4) . ?
C41 C42 1.389(4) . ?
C42 C45 1.513(4) . ?
C46 C51 1.404(4) . ?
C46 C47 1.415(4) . ?
C47 C48 1.396(4) . ?
C47 C52 1.508(5) . ?
C48 C49 1.374(5) . ?
C49 C50 1.377(5) . ?
C49 C53 1.528(5) . ?
C50 C51 1.399(4) . ?
C51 C54 1.508(5) . ?
C55 C56 1.487(4) . ?
C56 C57 1.387(4) . ?
C56 C61 1.399(5) . ?
C57 C58 1.399(5) . ?
C58 C59 1.376(6) . ?
C59 C60 1.369(6) . ?
C60 C61 1.371(5) . ?
C62 C63 1.412(10) . ?
C63 C64 1.137(11) . ?
C64 C65 1.539(13) . ?
C65 C66 1.290(10) . ?

loop_
_cod_related_entry_id
_cod_related_entry_database
_cod_related_entry_code
1 ChemSpider 30659603
